data_7001745
loop_
_publ_author_name
'Christian, Gemma J.'
'Arbuse, Arnau'
'Fontrodona, Xavier'
'Martinez, Ma Angeles'
'Llobet, Antoni'
'Maseras, Feliu'

_publ_section_title
;
 Oxidative dehydrogenation of an amine group of a macrocyclic ligand in
 the coordination sphere of a CuII complex
;
_journal_issue 30
_journal_name_full 'Dalton Transactions'
_journal_page_first 6013
_journal_page_last 6020
_journal_paper_doi 10.1039/b902947h
_journal_year 2009
_chemical_formula_moiety 'C40 H60 N8, 4(C F3 O3 S)'
_chemical_formula_sum 'C44 H60 F12 N8 O12 S4'
_chemical_formula_weight 1249.24
_chemical_name_systematic
;
?
;
_space_group_IT_number 2
_symmetry_cell_setting triclinic
_symmetry_space_group_name_Hall '-P 1'
_symmetry_space_group_name_H-M 'P -1'
_atom_sites_solution_hydrogens geom
_atom_sites_solution_primary direct
_atom_sites_solution_secondary difmap
_audit_creation_method SHELXL-97
_cell_angle_alpha 86.055(11)
_cell_angle_beta 86.660(11)
_cell_angle_gamma 73.590(11)
_cell_formula_units_Z 1
_cell_length_a 8.943(6)
_cell_length_b 11.522(7)
_cell_length_c 15.737(10)
_cell_measurement_reflns_used 4735
_cell_measurement_temperature 100(2)
_cell_measurement_theta_max 27.04
_cell_measurement_theta_min 2.31
_cell_volume 1550.5(17)
_computing_cell_refinement 'Bruker SMART'
_computing_data_collection 'Bruker SMART'
_computing_data_reduction 'Bruker Shelxtl'
_computing_structure_refinement 'SHELXL-97 (Sheldrick, 1997)'
_computing_structure_solution 'SHELXS-97 (Sheldrick, 1990)'
_diffrn_ambient_temperature 100(2)
_diffrn_measured_fraction_theta_full 0.959
_diffrn_measured_fraction_theta_max 0.959
_diffrn_measurement_device_type 'CCD area detector'
_diffrn_measurement_method 'phi and omega scans'
_diffrn_radiation_monochromator graphite
_diffrn_radiation_source 'fine-focus sealed tube'
_diffrn_radiation_type MoK\a
_diffrn_radiation_wavelength 0.71073
_diffrn_reflns_av_R_equivalents 0.0503
_diffrn_reflns_av_sigmaI/netI 0.0733
_diffrn_reflns_limit_h_max 11
_diffrn_reflns_limit_h_min -11
_diffrn_reflns_limit_k_max 15
_diffrn_reflns_limit_k_min -15
_diffrn_reflns_limit_l_max 20
_diffrn_reflns_limit_l_min -20
_diffrn_reflns_number 23583
_diffrn_reflns_theta_full 28.36
_diffrn_reflns_theta_max 28.36
_diffrn_reflns_theta_min 2.20
_exptl_absorpt_coefficient_mu 0.247
_exptl_absorpt_correction_type none
_exptl_crystal_colour colorless
_exptl_crystal_density_diffrn 1.338
_exptl_crystal_density_method 'not measured'
_exptl_crystal_description plate
_exptl_crystal_F_000 648
_exptl_crystal_size_max 0.4
_exptl_crystal_size_mid 0.2
_exptl_crystal_size_min 0.05
_platon_squeeze_details
;
;
_refine_diff_density_max 0.791
_refine_diff_density_min -0.456
_refine_diff_density_rms 0.080
_refine_ls_extinction_method none
_refine_ls_goodness_of_fit_ref 1.074
_refine_ls_hydrogen_treatment mixed
_refine_ls_matrix_type full
_refine_ls_number_parameters 377
_refine_ls_number_reflns 7433
_refine_ls_number_restraints 1
_refine_ls_restrained_S_all 1.074
_refine_ls_R_factor_all 0.0995
_refine_ls_R_factor_gt 0.0612
_refine_ls_shift/su_max 0.000
_refine_ls_shift/su_mean 0.000
_refine_ls_structure_factor_coef Fsqd
_refine_ls_weighting_details 'calc w=1/[\s^2^(Fo^2^)+(0.0937P)^2^+0.0000P] where P=(Fo^2^+2Fc^2^)/3'
_refine_ls_weighting_scheme calc
_refine_ls_wR_factor_gt 0.1646
_refine_ls_wR_factor_ref 0.1779
_reflns_number_gt 4615
_reflns_number_total 7433
_reflns_threshold_expression >2sigma(I)
_cod_data_source_file b902947h.txt
_cod_data_source_block aafp24bg
_cod_depositor_comments
;
The following automatic conversions were performed:
'_symmetry_cell_setting' value 'Triclinic' changed to 'triclinic'
according to '/home/saulius/struct/CIF-dictionaries/cif_core.dic'
dictionary named 'cif_core.dic' version 2.4.1 from 2010-06-29.

Automatic conversion script
Id: cif_fix_enum 1527 2010-12-29 10:47:43Z saulius 
;
_cod_original_cell_volume 1550.6(17)
_cod_original_sg_symbol_H-M P-1
_cod_database_code 7001745

loop_
_symmetry_equiv_pos_as_xyz
'x, y, z'
'-x, -y, -z'

loop_
_atom_site_label
_atom_site_type_symbol
_atom_site_fract_x
_atom_site_fract_y
_atom_site_fract_z
_atom_site_U_iso_or_equiv
_atom_site_adp_type
_atom_site_occupancy
_atom_site_symmetry_multiplicity
_atom_site_calc_flag
_atom_site_refinement_flags
_atom_site_disorder_assembly
_atom_site_disorder_group
S1S S 0.64379(9) 0.15719(6) 0.07496(5) 0.0303(2) Uani 1 1 d . . .
F1S F 0.8404(2) 0.00406(15) 0.17451(13) 0.0432(5) Uani 1 1 d . . .
O1S O 0.5995(2) 0.05488(17) 0.04805(13) 0.0294(5) Uani 1 1 d . . .
C1S C 0.7224(3) 0.1051(3) 0.1791(2) 0.0324(7) Uani 1 1 d . . .
F2S F 0.7804(3) 0.18530(17) 0.21229(15) 0.0631(7) Uani 1 1 d . . .
O2S O 0.5109(3) 0.2568(2) 0.0953(2) 0.0717(10) Uani 1 1 d . . .
F3S F 0.6164(3) 0.0799(3) 0.23367(14) 0.0783(8) Uani 1 1 d . . .
O3S O 0.7690(3) 0.1873(3) 0.02834(19) 0.0756(10) Uani 1 1 d . . .
N1 N 0.7478(3) 0.8848(2) -0.07676(16) 0.0200(5) Uani 1 1 d D . .
H1C H 0.711(3) 0.840(2) -0.1085(14) 0.013(7) Uiso 1 1 d D . .
H1D H 0.674(4) 0.922(3) -0.045(2) 0.034(9) Uiso 1 1 d . . .
C1 C 0.8686(3) 0.8105(2) -0.01740(18) 0.0245(6) Uani 1 1 d . . .
H1A H 0.9014 0.8639 0.0179 0.029 Uiso 1 1 calc R . .
H1B H 0.9592 0.7661 -0.0504 0.029 Uiso 1 1 calc R . .
N2 N 0.7551(3) 1.24259(19) -0.25498(15) 0.0236(5) Uani 1 1 d . . .
C2 C 0.8130(3) 0.9666(2) -0.13601(19) 0.0244(6) Uani 1 1 d . . .
H2A H 0.8911 0.9180 -0.1743 0.029 Uiso 1 1 calc R . .
H2B H 0.8639 1.0117 -0.1033 0.029 Uiso 1 1 calc R . .
C3 C 0.6882(3) 1.0548(2) -0.18803(18) 0.0237(6) Uani 1 1 d . . .
H3A H 0.6262 1.1168 -0.1516 0.028 Uiso 1 1 calc R . .
H3B H 0.6195 1.0119 -0.2084 0.028 Uiso 1 1 calc R . .
N3 N 0.5282(3) 1.3692(2) -0.37004(16) 0.0301(6) Uani 1 1 d . . .
N4 N 0.4435(3) 0.5263(2) 0.20976(16) 0.0227(5) Uani 1 1 d . . .
H4C H 0.424(3) 0.598(3) 0.2388(17) 0.018(7) Uiso 1 1 d . . .
H4D H 0.413(4) 0.478(3) 0.240(2) 0.032(9) Uiso 1 1 d . . .
C4 C 0.7565(4) 1.1162(2) -0.26491(19) 0.0280(6) Uani 1 1 d . . .
H4A H 0.8634 1.0689 -0.2761 0.034 Uiso 1 1 calc R . .
H4B H 0.6981 1.1139 -0.3145 0.034 Uiso 1 1 calc R . .
C5 C 0.8015(3) 1.2931(3) -0.33798(19) 0.0293(7) Uani 1 1 d . . .
H5A H 0.8955 1.2373 -0.3608 0.035 Uiso 1 1 calc R . .
H5B H 0.8242 1.3690 -0.3299 0.035 Uiso 1 1 calc R . .
C6 C 0.6724(4) 1.3147(3) -0.40100(19) 0.0289(7) Uani 1 1 d . . .
C7 C 0.4110(4) 1.3912(3) -0.4243(2) 0.0385(8) Uani 1 1 d . . .
H7A H 0.3106 1.4291 -0.4037 0.046 Uiso 1 1 calc R . .
C8 C 0.4306(4) 1.3613(3) -0.5079(2) 0.0436(9) Uani 1 1 d . . .
H8A H 0.3457 1.3779 -0.5426 0.052 Uiso 1 1 calc R . .
C9 C 0.5785(5) 1.3062(3) -0.5390(2) 0.0489(10) Uani 1 1 d . . .
H9A H 0.5963 1.2851 -0.5954 0.059 Uiso 1 1 calc R . .
C10 C 0.7013(4) 1.2826(3) -0.4839(2) 0.0411(8) Uani 1 1 d . . .
H10A H 0.8026 1.2452 -0.5033 0.049 Uiso 1 1 calc R . .
C11 C 0.8556(3) 1.2535(2) -0.18693(18) 0.0251(6) Uani 1 1 d . . .
H11A H 0.9637 1.2267 -0.2072 0.030 Uiso 1 1 calc R . .
H11B H 0.8419 1.2001 -0.1385 0.030 Uiso 1 1 calc R . .
C12 C 0.1782(3) 0.6181(2) 0.15758(19) 0.0262(6) Uani 1 1 d . . .
H12A H 0.1464 0.5679 0.2031 0.031 Uiso 1 1 calc R . .
H12B H 0.1154 0.6195 0.1091 0.031 Uiso 1 1 calc R . .
C13 C 0.3487(3) 0.5602(2) 0.13244(18) 0.0259(6) Uani 1 1 d . . .
H13A H 0.3576 0.4885 0.1014 0.031 Uiso 1 1 calc R . .
H13B H 0.3879 0.6166 0.0953 0.031 Uiso 1 1 calc R . .
C14 C 0.6146(3) 0.4716(2) 0.19361(18) 0.0233(6) Uani 1 1 d . . .
H14A H 0.6315 0.3976 0.1640 0.028 Uiso 1 1 calc R . .
H14B H 0.6654 0.4509 0.2476 0.028 Uiso 1 1 calc R . .
C15 C 0.6861(3) 0.5581(2) 0.14083(17) 0.0215(6) Uani 1 1 d . . .
C16 C 0.6747(3) 0.6723(2) 0.16918(18) 0.0241(6) Uani 1 1 d . . .
H16A H 0.6278 0.6940 0.2223 0.029 Uiso 1 1 calc R . .
C17 C 0.7335(3) 0.7539(2) 0.11792(19) 0.0259(6) Uani 1 1 d . . .
H17A H 0.7249 0.8302 0.1369 0.031 Uiso 1 1 calc R . .
C18 C 0.8051(3) 0.7228(2) 0.03860(17) 0.0207(6) Uani 1 1 d . . .
C19 C 0.8198(3) 0.6069(2) 0.01185(18) 0.0225(6) Uani 1 1 d . . .
H19A H 0.8704 0.5836 -0.0402 0.027 Uiso 1 1 calc R . .
C20 C 0.7595(3) 0.5266(2) 0.06234(18) 0.0239(6) Uani 1 1 d . . .
H20A H 0.7684 0.4502 0.0434 0.029 Uiso 1 1 calc R . .
S1L S 0.21354(9) 0.28773(6) 0.28384(5) 0.0290(2) Uani 1 1 d . . .
O1L O 0.3052(2) 0.36641(18) 0.30505(13) 0.0323(5) Uani 1 1 d . . .
F1L F -0.0744(2) 0.2914(2) 0.32968(14) 0.0593(6) Uani 1 1 d . . .
C1L C 0.0283(4) 0.3519(3) 0.3409(2) 0.0399(8) Uani 1 1 d . . .
O2L O 0.1695(3) 0.30128(19) 0.19629(13) 0.0388(6) Uani 1 1 d . . .
F2L F 0.0488(2) 0.3490(2) 0.42516(12) 0.0547(6) Uani 1 1 d . . .
O3L O 0.2642(3) 0.16599(19) 0.31941(16) 0.0463(6) Uani 1 1 d . . .
F3L F -0.0352(2) 0.4667(2) 0.31460(15) 0.0616(6) Uani 1 1 d . . .

loop_
_atom_site_aniso_label
_atom_site_aniso_U_11
_atom_site_aniso_U_22
_atom_site_aniso_U_33
_atom_site_aniso_U_23
_atom_site_aniso_U_13
_atom_site_aniso_U_12
S1S 0.0284(4) 0.0204(4) 0.0461(5) 0.0001(3) -0.0142(3) -0.0113(3)
F1S 0.0352(11) 0.0215(9) 0.0719(14) 0.0011(8) -0.0209(10) -0.0034(8)
O1S 0.0236(11) 0.0234(10) 0.0441(13) -0.0115(9) -0.0039(9) -0.0082(8)
C1S 0.0214(16) 0.0311(16) 0.045(2) -0.0092(14) -0.0078(14) -0.0053(13)
F2S 0.0686(15) 0.0259(10) 0.0943(18) -0.0188(10) -0.0553(13) 0.0015(9)
O2S 0.0691(19) 0.0303(13) 0.110(2) -0.0287(14) -0.0609(18) 0.0132(12)
F3S 0.0412(13) 0.157(3) 0.0413(14) -0.0049(14) 0.0008(11) -0.0362(15)
O3S 0.0608(19) 0.121(3) 0.070(2) 0.0396(18) -0.0256(15) -0.0719(19)
N1 0.0171(12) 0.0150(11) 0.0275(14) 0.0000(9) -0.0003(10) -0.0042(9)
C1 0.0184(14) 0.0236(14) 0.0320(16) 0.0007(11) -0.0047(12) -0.0066(11)
N2 0.0259(13) 0.0186(11) 0.0276(13) 0.0042(9) -0.0051(10) -0.0091(9)
C2 0.0218(14) 0.0182(13) 0.0346(17) 0.0032(11) -0.0003(12) -0.0092(11)
C3 0.0234(15) 0.0163(13) 0.0317(16) 0.0002(11) -0.0022(12) -0.0062(11)
N3 0.0297(14) 0.0332(14) 0.0292(14) 0.0015(10) -0.0057(11) -0.0114(11)
N4 0.0240(13) 0.0170(12) 0.0293(14) 0.0065(10) -0.0068(10) -0.0100(10)
C4 0.0337(17) 0.0210(14) 0.0309(17) 0.0013(11) -0.0028(13) -0.0104(12)
C5 0.0258(16) 0.0294(15) 0.0342(17) 0.0036(12) -0.0024(13) -0.0112(12)
C6 0.0333(17) 0.0266(15) 0.0301(17) 0.0069(12) -0.0042(13) -0.0153(13)
C7 0.0345(19) 0.0427(19) 0.038(2) 0.0035(14) -0.0103(15) -0.0102(15)
C8 0.049(2) 0.055(2) 0.034(2) 0.0107(16) -0.0172(17) -0.0252(18)
C9 0.066(3) 0.063(2) 0.0233(18) 0.0025(16) -0.0069(18) -0.028(2)
C10 0.046(2) 0.048(2) 0.0295(18) 0.0036(14) 0.0050(15) -0.0170(17)
C11 0.0245(15) 0.0193(13) 0.0320(16) 0.0014(11) -0.0085(12) -0.0059(11)
C12 0.0255(15) 0.0196(14) 0.0359(17) 0.0031(11) -0.0122(13) -0.0091(11)
C13 0.0293(16) 0.0197(14) 0.0307(16) 0.0037(11) -0.0113(13) -0.0095(12)
C14 0.0227(15) 0.0169(13) 0.0311(16) 0.0020(11) -0.0056(12) -0.0068(11)
C15 0.0199(14) 0.0173(13) 0.0262(15) 0.0040(10) -0.0058(11) -0.0038(10)
C16 0.0276(15) 0.0195(13) 0.0266(15) -0.0016(11) 0.0001(12) -0.0089(11)
C17 0.0289(16) 0.0174(13) 0.0339(17) -0.0015(11) -0.0026(13) -0.0102(11)
C18 0.0169(13) 0.0187(13) 0.0267(15) 0.0025(10) -0.0049(11) -0.0054(10)
C19 0.0204(14) 0.0202(13) 0.0254(15) -0.0018(11) -0.0022(11) -0.0026(11)
C20 0.0238(15) 0.0151(13) 0.0318(16) -0.0022(11) -0.0081(12) -0.0023(10)
S1L 0.0348(4) 0.0260(4) 0.0301(4) -0.0031(3) 0.0029(3) -0.0152(3)
O1L 0.0380(13) 0.0351(12) 0.0319(12) 0.0002(9) -0.0031(10) -0.0234(10)
F1L 0.0449(13) 0.0918(17) 0.0574(14) -0.0101(12) 0.0016(11) -0.0446(12)
C1L 0.040(2) 0.050(2) 0.037(2) -0.0085(15) 0.0001(15) -0.0236(17)
O2L 0.0558(15) 0.0401(13) 0.0251(12) -0.0093(9) 0.0005(10) -0.0194(11)
F2L 0.0490(13) 0.0886(16) 0.0336(12) -0.0165(10) 0.0127(10) -0.0307(12)
O3L 0.0565(16) 0.0237(12) 0.0579(16) 0.0030(10) 0.0056(12) -0.0126(11)
F3L 0.0426(13) 0.0530(14) 0.0793(17) -0.0049(12) 0.0119(11) 0.0004(10)

loop_
_atom_type_symbol
_atom_type_description
_atom_type_scat_dispersion_real
_atom_type_scat_dispersion_imag
_atom_type_scat_source
C C 0.0033 0.0016 'International Tables Vol C Tables 4.2.6.8 and 6.1.1.4'
H H 0.0000 0.0000 'International Tables Vol C Tables 4.2.6.8 and 6.1.1.4'
N N 0.0061 0.0033 'International Tables Vol C Tables 4.2.6.8 and 6.1.1.4'
O O 0.0106 0.0060 'International Tables Vol C Tables 4.2.6.8 and 6.1.1.4'
S S 0.1246 0.1234 'International Tables Vol C Tables 4.2.6.8 and 6.1.1.4'
F F 0.0171 0.0103 'International Tables Vol C Tables 4.2.6.8 and 6.1.1.4'

loop_
_geom_angle_atom_site_label_1
_geom_angle_atom_site_label_2
_geom_angle_atom_site_label_3
_geom_angle
_geom_angle_site_symmetry_1
_geom_angle_site_symmetry_3
_geom_angle_publ_flag
O3S S1S O2S 116.3(2) . . ?
O3S S1S O1S 116.64(18) . . ?
O2S S1S O1S 112.33(14) . . ?
O3S S1S C1S 103.44(16) . . ?
O2S S1S C1S 102.28(16) . . ?
O1S S1S C1S 103.31(13) . . ?
F3S C1S F2S 108.6(3) . . ?
F3S C1S F1S 106.8(3) . . ?
F2S C1S F1S 105.6(2) . . ?
F3S C1S S1S 111.9(2) . . ?
F2S C1S S1S 112.3(2) . . ?
F1S C1S S1S 111.3(2) . . ?
C2 N1 C1 111.3(2) . . ?
C2 N1 H1C 107.1(17) . . ?
C1 N1 H1C 112.8(17) . . ?
C2 N1 H1D 113(2) . . ?
C1 N1 H1D 105(2) . . ?
H1C N1 H1D 107(3) . . ?
N1 C1 C18 111.0(2) . . ?
N1 C1 H1A 109.4 . . ?
C18 C1 H1A 109.4 . . ?
N1 C1 H1B 109.4 . . ?
C18 C1 H1B 109.4 . . ?
H1A C1 H1B 108.0 . . ?
C11 N2 C4 112.4(2) . . ?
C11 N2 C5 111.6(2) . . ?
C4 N2 C5 108.4(2) . . ?
N1 C2 C3 112.2(2) . . ?
N1 C2 H2A 109.2 . . ?
C3 C2 H2A 109.2 . . ?
N1 C2 H2B 109.2 . . ?
C3 C2 H2B 109.2 . . ?
H2A C2 H2B 107.9 . . ?
C2 C3 C4 112.8(2) . . ?
C2 C3 H3A 109.0 . . ?
C4 C3 H3A 109.0 . . ?
C2 C3 H3B 109.0 . . ?
C4 C3 H3B 109.0 . . ?
H3A C3 H3B 107.8 . . ?
C6 N3 C7 117.0(3) . . ?
C13 N4 C14 115.7(2) . . ?
C13 N4 H4C 105.2(17) . . ?
C14 N4 H4C 111.1(17) . . ?
C13 N4 H4D 110(2) . . ?
C14 N4 H4D 107(2) . . ?
H4C N4 H4D 108(3) . . ?
N2 C4 C3 115.4(2) . . ?
N2 C4 H4A 108.4 . . ?
C3 C4 H4A 108.4 . . ?
N2 C4 H4B 108.4 . . ?
C3 C4 H4B 108.4 . . ?
H4A C4 H4B 107.5 . . ?
N2 C5 C6 110.9(2) . . ?
N2 C5 H5A 109.5 . . ?
C6 C5 H5A 109.5 . . ?
N2 C5 H5B 109.5 . . ?
C6 C5 H5B 109.5 . . ?
H5A C5 H5B 108.0 . . ?
N3 C6 C10 122.3(3) . . ?
N3 C6 C5 115.3(3) . . ?
C10 C6 C5 122.4(3) . . ?
N3 C7 C8 124.1(3) . . ?
N3 C7 H7A 118.0 . . ?
C8 C7 H7A 118.0 . . ?
C7 C8 C9 118.4(3) . . ?
C7 C8 H8A 120.8 . . ?
C9 C8 H8A 120.8 . . ?
C8 C9 C10 118.4(3) . . ?
C8 C9 H9A 120.8 . . ?
C10 C9 H9A 120.8 . . ?
C6 C10 C9 119.8(3) . . ?
C6 C10 H10A 120.1 . . ?
C9 C10 H10A 120.1 . . ?
N2 C11 C12 113.4(2) . 2_675 ?
N2 C11 H11A 108.9 . . ?
C12 C11 H11A 108.9 2_675 . ?
N2 C11 H11B 108.9 . . ?
C12 C11 H11B 108.9 2_675 . ?
H11A C11 H11B 107.7 . . ?
C13 C12 C11 114.2(2) . 2_675 ?
C13 C12 H12A 108.7 . . ?
C11 C12 H12A 108.7 2_675 . ?
C13 C12 H12B 108.7 . . ?
C11 C12 H12B 108.7 2_675 . ?
H12A C12 H12B 107.6 . . ?
N4 C13 C12 110.3(2) . . ?
N4 C13 H13A 109.6 . . ?
C12 C13 H13A 109.6 . . ?
N4 C13 H13B 109.6 . . ?
C12 C13 H13B 109.6 . . ?
H13A C13 H13B 108.1 . . ?
N4 C14 C15 111.1(2) . . ?
N4 C14 H14A 109.4 . . ?
C15 C14 H14A 109.4 . . ?
N4 C14 H14B 109.4 . . ?
C15 C14 H14B 109.4 . . ?
H14A C14 H14B 108.0 . . ?
C20 C15 C16 119.1(2) . . ?
C20 C15 C14 120.5(2) . . ?
C16 C15 C14 120.3(3) . . ?
C17 C16 C15 119.9(3) . . ?
C17 C16 H16A 120.1 . . ?
C15 C16 H16A 120.1 . . ?
C18 C17 C16 120.9(2) . . ?
C18 C17 H17A 119.6 . . ?
C16 C17 H17A 119.6 . . ?
C17 C18 C19 118.7(2) . . ?
C17 C18 C1 121.3(2) . . ?
C19 C18 C1 120.0(3) . . ?
C20 C19 C18 120.2(3) . . ?
C20 C19 H19A 119.9 . . ?
C18 C19 H19A 119.9 . . ?
C19 C20 C15 121.1(2) . . ?
C19 C20 H20A 119.5 . . ?
C15 C20 H20A 119.5 . . ?
O3L S1L O2L 115.97(14) . . ?
O3L S1L O1L 115.22(15) . . ?
O2L S1L O1L 114.38(13) . . ?
O3L S1L C1L 103.81(16) . . ?
O2L S1L C1L 102.57(16) . . ?
O1L S1L C1L 102.20(14) . . ?
F1L C1L F3L 107.4(3) . . ?
F1L C1L F2L 107.7(3) . . ?
F3L C1L F2L 107.9(3) . . ?
F1L C1L S1L 111.8(2) . . ?
F3L C1L S1L 111.3(2) . . ?
F2L C1L S1L 110.6(2) . . ?

loop_
_geom_bond_atom_site_label_1
_geom_bond_atom_site_label_2
_geom_bond_distance
_geom_bond_site_symmetry_2
_geom_bond_publ_flag
S1S O3S 1.415(3) . ?
S1S O2S 1.438(3) . ?
S1S O1S 1.441(2) . ?
S1S C1S 1.817(3) . ?
F1S C1S 1.335(3) . ?
C1S F3S 1.322(4) . ?
C1S F2S 1.328(3) . ?
N1 C2 1.491(3) . ?
N1 C1 1.502(3) . ?
N1 H1C 0.883(10) . ?
N1 H1D 0.84(3) . ?
C1 C18 1.505(4) . ?
C1 H1A 0.9700 . ?
C1 H1B 0.9700 . ?
N2 C11 1.471(4) . ?
N2 C4 1.472(3) . ?
N2 C5 1.478(4) . ?
C2 C3 1.517(4) . ?
C2 H2A 0.9700 . ?
C2 H2B 0.9700 . ?
C3 C4 1.541(4) . ?
C3 H3A 0.9700 . ?
C3 H3B 0.9700 . ?
N3 C6 1.344(4) . ?
N3 C7 1.347(4) . ?
N4 C13 1.490(3) . ?
N4 C14 1.495(4) . ?
N4 H4C 0.94(3) . ?
N4 H4D 0.80(3) . ?
C4 H4A 0.9700 . ?
C4 H4B 0.9700 . ?
C5 C6 1.521(4) . ?
C5 H5A 0.9700 . ?
C5 H5B 0.9700 . ?
C6 C10 1.370(5) . ?
C7 C8 1.372(5) . ?
C7 H7A 0.9300 . ?
C8 C9 1.373(5) . ?
C8 H8A 0.9300 . ?
C9 C10 1.394(5) . ?
C9 H9A 0.9300 . ?
C10 H10A 0.9300 . ?
C11 C12 1.523(4) 2_675 ?
C11 H11A 0.9700 . ?
C11 H11B 0.9700 . ?
C12 C13 1.522(4) . ?
C12 C11 1.523(4) 2_675 ?
C12 H12A 0.9700 . ?
C12 H12B 0.9700 . ?
C13 H13A 0.9700 . ?
C13 H13B 0.9700 . ?
C14 C15 1.509(4) . ?
C14 H14A 0.9700 . ?
C14 H14B 0.9700 . ?
C15 C20 1.386(4) . ?
C15 C16 1.393(4) . ?
C16 C17 1.392(4) . ?
C16 H16A 0.9300 . ?
C17 C18 1.391(4) . ?
C17 H17A 0.9300 . ?
C18 C19 1.396(4) . ?
C19 C20 1.381(4) . ?
C19 H19A 0.9300 . ?
C20 H20A 0.9300 . ?
S1L O3L 1.431(2) . ?
S1L O2L 1.441(2) . ?
S1L O1L 1.449(2) . ?
S1L C1L 1.823(4) . ?
F1L C1L 1.326(4) . ?
C1L F3L 1.331(4) . ?
C1L F2L 1.346(4) . ?

loop_
_geom_torsion_atom_site_label_1
_geom_torsion_atom_site_label_2
_geom_torsion_atom_site_label_3
_geom_torsion_atom_site_label_4
_geom_torsion
_geom_torsion_site_symmetry_1
_geom_torsion_site_symmetry_2
_geom_torsion_site_symmetry_3
_geom_torsion_site_symmetry_4
_geom_torsion_publ_flag
O3S S1S C1S F3S 176.0(3) . . . . ?
O2S S1S C1S F3S 54.8(3) . . . . ?
O1S S1S C1S F3S -62.0(3) . . . . ?
O3S S1S C1S F2S 53.5(3) . . . . ?
O2S S1S C1S F2S -67.6(3) . . . . ?
O1S S1S C1S F2S 175.6(2) . . . . ?
O3S S1S C1S F1S -64.7(3) . . . . ?
O2S S1S C1S F1S 174.2(2) . . . . ?
O1S S1S C1S F1S 57.4(2) . . . . ?
C2 N1 C1 C18 -176.5(2) . . . . ?
C1 N1 C2 C3 -172.0(2) . . . . ?
N1 C2 C3 C4 -164.9(2) . . . . ?
C11 N2 C4 C3 64.6(3) . . . . ?
C5 N2 C4 C3 -171.5(2) . . . . ?
C2 C3 C4 N2 -104.1(3) . . . . ?
C11 N2 C5 C6 -163.7(2) . . . . ?
C4 N2 C5 C6 72.0(3) . . . . ?
C7 N3 C6 C10 0.2(4) . . . . ?
C7 N3 C6 C5 179.2(3) . . . . ?
N2 C5 C6 N3 45.6(3) . . . . ?
N2 C5 C6 C10 -135.4(3) . . . . ?
C6 N3 C7 C8 0.1(5) . . . . ?
N3 C7 C8 C9 -0.5(5) . . . . ?
C7 C8 C9 C10 0.5(5) . . . . ?
N3 C6 C10 C9 -0.3(5) . . . . ?
C5 C6 C10 C9 -179.1(3) . . . . ?
C8 C9 C10 C6 -0.1(5) . . . . ?
C4 N2 C11 C12 -163.2(2) . . . 2_675 ?
C5 N2 C11 C12 74.7(3) . . . 2_675 ?
C14 N4 C13 C12 -178.2(2) . . . . ?
C11 C12 C13 N4 73.5(3) 2_675 . . . ?
C13 N4 C14 C15 60.5(3) . . . . ?
N4 C14 C15 C20 -120.1(3) . . . . ?
N4 C14 C15 C16 57.9(3) . . . . ?
C20 C15 C16 C17 1.5(4) . . . . ?
C14 C15 C16 C17 -176.5(2) . . . . ?
C15 C16 C17 C18 -0.5(4) . . . . ?
C16 C17 C18 C19 -1.3(4) . . . . ?
C16 C17 C18 C1 179.8(2) . . . . ?
N1 C1 C18 C17 -91.3(3) . . . . ?
N1 C1 C18 C19 89.9(3) . . . . ?
C17 C18 C19 C20 2.1(4) . . . . ?
C1 C18 C19 C20 -178.9(2) . . . . ?
C18 C19 C20 C15 -1.2(4) . . . . ?
C16 C15 C20 C19 -0.6(4) . . . . ?
C14 C15 C20 C19 177.3(2) . . . . ?
O3L S1L C1L F1L -59.8(3) . . . . ?
O2L S1L C1L F1L 61.4(3) . . . . ?
O1L S1L C1L F1L -179.9(2) . . . . ?
O3L S1L C1L F3L -179.9(2) . . . . ?
O2L S1L C1L F3L -58.8(3) . . . . ?
O1L S1L C1L F3L 60.0(3) . . . . ?
O3L S1L C1L F2L 60.2(3) . . . . ?
O2L S1L C1L F2L -178.6(2) . . . . ?
O1L S1L C1L F2L -59.9(3) . . . . ?

loop_
_platon_squeeze_void_nr
_platon_squeeze_void_average_x
_platon_squeeze_void_average_y
_platon_squeeze_void_average_z
_platon_squeeze_void_volume
_platon_squeeze_void_count_electrons
1 -0.047 0.000 0.500 253.4 21.3
